data_7051647
loop_
_publ_author_name
'Ulrich, S\'ebastien'
'Buhler, Eric'
'Lehn, Jean-Marie'

_publ_section_title
;
 Reversible constitutional switching between macrocycles and polymers
 induced by shape change in a dynamic covalent system
;
_journal_issue 2
_journal_name_full 'New Journal of Chemistry'
_journal_page_first 271
_journal_paper_doi 10.1039/b817261g
_journal_volume 33
_journal_year 2009
_chemical_formula_sum 'C16 H12 F6 N4 O8 Pb S2'
_chemical_formula_weight 773.61
_chemical_name_systematic
;
?
;
_space_group_IT_number 14
_symmetry_cell_setting monoclinic
_symmetry_space_group_name_Hall '-P 2ybc'
_symmetry_space_group_name_H-M 'P 1 21/c 1'
_atom_sites_solution_hydrogens geom
_atom_sites_solution_primary direct
_atom_sites_solution_secondary difmap
_audit_creation_method SHELXL-97
_cell_angle_alpha 90.00
_cell_angle_beta 98.972(2)
_cell_angle_gamma 90.00
_cell_formula_units_Z 4
_cell_length_a 10.2401(3)
_cell_length_b 13.1113(6)
_cell_length_c 17.6193(7)
_cell_measurement_reflns_used 9565
_cell_measurement_temperature 173(2)
_cell_measurement_theta_max 27.485
_cell_measurement_theta_min 0.998
_cell_volume 2336.64(16)
_computing_cell_refinement 'Denzo (Nonius B.V., 1998)'
_computing_data_collection 'Collect (Nonius B.V., 1998)'
_computing_data_reduction 'Denzo (Nonius B.V., 1998)'
_computing_structure_refinement 'SHELXL-97 (Sheldrick, 1997)'
_computing_structure_solution 'SHELXS-97 (Sheldrick, 1997)'
_diffrn_ambient_temperature 173(2)
_diffrn_measured_fraction_theta_full 0.997
_diffrn_measured_fraction_theta_max 0.997
_diffrn_measurement_device_type 'Kappa CCD'
_diffrn_measurement_method 'phi&omega scans'
_diffrn_radiation_monochromator graphite
_diffrn_radiation_source 'fine-focus sealed tube'
_diffrn_radiation_type MoK\a
_diffrn_radiation_wavelength 0.71073
_diffrn_reflns_av_R_equivalents 0.0489
_diffrn_reflns_av_sigmaI/netI 0.0558
_diffrn_reflns_limit_h_max 12
_diffrn_reflns_limit_h_min -13
_diffrn_reflns_limit_k_max 15
_diffrn_reflns_limit_k_min -17
_diffrn_reflns_limit_l_max 22
_diffrn_reflns_limit_l_min -17
_diffrn_reflns_number 14425
_diffrn_reflns_theta_full 27.47
_diffrn_reflns_theta_max 27.47
_diffrn_reflns_theta_min 1.94
_exptl_absorpt_coefficient_mu 7.498
_exptl_absorpt_correction_T_max 0.1865
_exptl_absorpt_correction_T_min 0.1364
_exptl_absorpt_correction_type multi-scan
_exptl_absorpt_process_details wingx
_exptl_crystal_colour yellow
_exptl_crystal_density_diffrn 2.199
_exptl_crystal_density_meas ?
_exptl_crystal_density_method .
_exptl_crystal_description prism
_exptl_crystal_F_000 1472
_exptl_crystal_size_max 0.4
_exptl_crystal_size_mid 0.2
_exptl_crystal_size_min 0.2
_refine_diff_density_max 1.311
_refine_diff_density_min -1.623
_refine_diff_density_rms 0.150
_refine_ls_extinction_method none
_refine_ls_goodness_of_fit_ref 1.014
_refine_ls_hydrogen_treatment constr
_refine_ls_matrix_type full
_refine_ls_number_parameters 335
_refine_ls_number_reflns 5341
_refine_ls_number_restraints 0
_refine_ls_restrained_S_all 1.014
_refine_ls_R_factor_all 0.0552
_refine_ls_R_factor_gt 0.0338
_refine_ls_shift/su_max 0.001
_refine_ls_shift/su_mean 0.000
_refine_ls_structure_factor_coef Fsqd
_refine_ls_weighting_details 'calc w=1/[\s^2^(Fo^2^)+(0.0342P)^2^+0.0000P] where P=(Fo^2^+2Fc^2^)/3'
_refine_ls_weighting_scheme calc
_refine_ls_wR_factor_gt 0.0699
_refine_ls_wR_factor_ref 0.0761
_reflns_number_gt 4032
_reflns_number_total 5341
_reflns_threshold_expression >2sigma(I)
_cod_data_source_file b817261g.txt
_cod_data_source_block su26
_cod_depositor_comments
;
The following automatic conversions were performed:
'_symmetry_cell_setting' value 'Monoclinic' changed to 'monoclinic'
according to '/home/saulius/struct/CIF-dictionaries/cif_core.dic'
dictionary named 'cif_core.dic' version 2.4.1 from 2010-06-29.

Automatic conversion script
Id: cif_fix_enum 1527 2010-12-29 10:47:43Z saulius 
;
_cod_original_sg_symbol_H-M P21/c
_cod_database_code 7051647

loop_
_symmetry_equiv_pos_as_xyz
'x, y, z'
'-x, y+1/2, -z+1/2'
'-x, -y, -z'
'x, -y-1/2, z-1/2'

loop_
_atom_site_label
_atom_site_type_symbol
_atom_site_fract_x
_atom_site_fract_y
_atom_site_fract_z
_atom_site_U_iso_or_equiv
_atom_site_adp_type
_atom_site_occupancy
_atom_site_symmetry_multiplicity
_atom_site_calc_flag
_atom_site_refinement_flags
_atom_site_disorder_assembly
_atom_site_disorder_group
C1 C -0.0886(5) 0.7188(5) -0.0270(3) 0.0438(14) Uani 1 1 d . . .
C2 C 0.2991(6) 0.9461(6) 0.4092(4) 0.0546(18) Uani 1 1 d . . .
C3 C 0.3841(5) 1.1689(4) 0.2018(3) 0.0346(12) Uani 1 1 d . . .
H3 H 0.4108 1.2340 0.2223 0.042 Uiso 1 1 calc R . .
C4 C 0.4788(5) 1.1102(4) 0.1637(3) 0.0319(12) Uani 1 1 d . . .
C5 C 0.6011(5) 1.1515(5) 0.1594(3) 0.0366(13) Uani 1 1 d . . .
H5 H 0.6262 1.2161 0.1813 0.044 Uiso 1 1 calc R . .
C6 C 0.6860(5) 1.0952(5) 0.1219(3) 0.0398(13) Uani 1 1 d . . .
H6 H 0.7696 1.1227 0.1159 0.048 Uiso 1 1 calc R . .
C7 C 0.6511(5) 1.0006(5) 0.0936(3) 0.0367(13) Uani 1 1 d . . .
H7 H 0.7097 0.9621 0.0681 0.044 Uiso 1 1 calc R . .
C8 C 0.5270(5) 0.9612(4) 0.1029(3) 0.0303(12) Uani 1 1 d . . .
C9 C 0.5700(5) 0.7953(4) 0.0401(3) 0.0475(15) Uani 1 1 d . . .
H9A H 0.6233 0.7526 0.0789 0.071 Uiso 1 1 calc R . .
H9B H 0.6284 0.8356 0.0128 0.071 Uiso 1 1 calc R . .
H9C H 0.5136 0.7517 0.0035 0.071 Uiso 1 1 calc R . .
C10 C 0.3585(4) 0.7288(4) 0.1026(3) 0.0287(11) Uani 1 1 d . . .
H10 H 0.4119 0.6854 0.0770 0.034 Uiso 1 1 calc R . .
C11 C 0.2498(5) 0.6863(4) 0.1374(3) 0.0286(11) Uani 1 1 d . . .
C12 C 0.2257(5) 0.5819(4) 0.1369(3) 0.0355(13) Uani 1 1 d . . .
H12 H 0.2774 0.5370 0.1114 0.043 Uiso 1 1 calc R . .
C13 C 0.1264(6) 0.5438(4) 0.1734(3) 0.0417(14) Uani 1 1 d . . .
H13 H 0.1087 0.4727 0.1738 0.050 Uiso 1 1 calc R . .
C14 C 0.0537(5) 0.6120(4) 0.2092(3) 0.0378(13) Uani 1 1 d . . .
H14 H -0.0145 0.5879 0.2355 0.045 Uiso 1 1 calc R . .
C15 C 0.0793(5) 0.7141(4) 0.2069(3) 0.0305(11) Uani 1 1 d . . .
C16 C -0.0007(5) 0.7890(4) 0.2410(3) 0.0382(13) Uani 1 1 d . . .
H16 H -0.0703 0.7647 0.2660 0.046 Uiso 1 1 calc R . .
F1 F 0.0073(4) 0.6544(3) -0.0332(3) 0.0906(14) Uani 1 1 d . . .
F2 F -0.1243(4) 0.7003(3) 0.0407(2) 0.0822(13) Uani 1 1 d . . .
F3 F -0.1902(4) 0.6959(3) -0.0792(2) 0.0801(13) Uani 1 1 d . . .
F4 F 0.2624(4) 0.8511(4) 0.4228(2) 0.0779(12) Uani 1 1 d . . .
F5 F 0.3497(4) 0.9881(4) 0.4766(2) 0.0873(14) Uani 1 1 d . . .
F6 F 0.1942(4) 0.9979(4) 0.3802(3) 0.0868(14) Uani 1 1 d . . .
N1 N 0.4418(4) 1.0165(3) 0.1369(2) 0.0274(9) Uani 1 1 d . . .
N2 N 0.4874(4) 0.8635(3) 0.0777(2) 0.0309(10) Uani 1 1 d . . .
N3 N 0.3814(4) 0.8241(3) 0.1066(2) 0.0282(9) Uani 1 1 d . . .
N4 N 0.1782(4) 0.7523(3) 0.1716(2) 0.0270(9) Uani 1 1 d . . .
O1 O 0.0728(5) 0.8577(4) 0.0269(3) 0.0791(16) Uani 1 1 d . . .
O2 O -0.1545(4) 0.9070(3) -0.0246(3) 0.0573(12) Uani 1 1 d . . .
O3 O -0.0027(3) 0.8605(4) -0.1088(2) 0.0535(11) Uani 1 1 d . . .
O4 O 0.3496(4) 0.9024(3) 0.2756(2) 0.0425(9) Uani 1 1 d . . .
O5 O 0.4582(4) 1.0514(3) 0.3395(2) 0.0559(12) Uani 1 1 d . . .
O6 O 0.5236(3) 0.8808(3) 0.3831(2) 0.0483(10) Uani 1 1 d . . .
O7 O 0.2738(3) 1.1389(3) 0.2086(2) 0.0370(9) Uani 1 1 d . . .
O8 O 0.0175(4) 0.8806(3) 0.2389(2) 0.0489(11) Uani 1 1 d . . .
Pb1 Pb 0.209974(16) 0.947223(14) 0.150548(10) 0.02579(7) Uani 1 1 d . . .
S1 S -0.03744(13) 0.85062(11) -0.03321(8) 0.0375(3) Uani 1 1 d . . .
S2 S 0.42295(13) 0.94675(11) 0.34543(7) 0.0338(3) Uani 1 1 d . . .

loop_
_atom_site_aniso_label
_atom_site_aniso_U_11
_atom_site_aniso_U_22
_atom_site_aniso_U_33
_atom_site_aniso_U_23
_atom_site_aniso_U_13
_atom_site_aniso_U_12
C1 0.039(3) 0.042(4) 0.050(4) 0.001(3) 0.005(3) 0.000(3)
C2 0.050(4) 0.063(5) 0.049(4) -0.009(4) 0.005(3) 0.012(4)
C3 0.040(3) 0.027(3) 0.035(3) 0.000(2) 0.002(2) -0.004(2)
C4 0.032(3) 0.030(3) 0.033(3) 0.008(2) 0.004(2) -0.004(2)
C5 0.036(3) 0.039(3) 0.036(3) -0.001(3) 0.007(2) -0.012(3)
C6 0.034(3) 0.044(4) 0.042(3) 0.006(3) 0.008(2) -0.013(3)
C7 0.030(3) 0.045(4) 0.038(3) 0.000(3) 0.015(2) -0.005(3)
C8 0.029(3) 0.039(3) 0.023(3) 0.005(2) 0.003(2) 0.000(2)
C9 0.051(3) 0.040(4) 0.057(4) -0.009(3) 0.026(3) -0.001(3)
C10 0.025(2) 0.025(3) 0.036(3) 0.001(2) 0.007(2) 0.006(2)
C11 0.034(3) 0.026(3) 0.026(3) -0.004(2) 0.004(2) -0.001(2)
C12 0.045(3) 0.024(3) 0.039(3) -0.005(2) 0.014(3) -0.001(2)
C13 0.052(3) 0.028(3) 0.046(3) 0.003(3) 0.012(3) -0.007(3)
C14 0.043(3) 0.034(3) 0.038(3) 0.000(3) 0.011(2) -0.008(3)
C15 0.034(3) 0.031(3) 0.027(3) 0.001(2) 0.007(2) -0.003(2)
C16 0.046(3) 0.035(4) 0.037(3) 0.000(3) 0.018(2) -0.002(3)
F1 0.061(2) 0.038(2) 0.173(5) -0.017(3) 0.019(3) 0.011(2)
F2 0.120(3) 0.060(3) 0.072(3) 0.026(2) 0.030(2) -0.009(2)
F3 0.064(2) 0.062(3) 0.102(3) 0.006(2) -0.025(2) -0.023(2)
F4 0.076(3) 0.084(3) 0.082(3) 0.008(3) 0.038(2) -0.018(2)
F5 0.081(3) 0.139(4) 0.043(2) -0.036(3) 0.0164(19) -0.006(3)
F6 0.055(2) 0.107(4) 0.096(3) -0.023(3) 0.006(2) 0.033(3)
N1 0.029(2) 0.027(2) 0.027(2) 0.0061(19) 0.0062(17) -0.0003(19)
N2 0.031(2) 0.029(3) 0.037(2) -0.002(2) 0.0182(18) -0.0034(19)
N3 0.028(2) 0.029(3) 0.028(2) 0.0032(19) 0.0040(16) -0.0021(18)
N4 0.030(2) 0.024(2) 0.025(2) -0.0018(18) 0.0014(16) 0.0012(18)
O1 0.111(4) 0.047(3) 0.062(3) 0.004(2) -0.041(3) -0.016(3)
O2 0.082(3) 0.035(2) 0.066(3) 0.014(2) 0.046(2) 0.016(2)
O3 0.041(2) 0.081(3) 0.041(2) 0.006(2) 0.0146(17) -0.008(2)
O4 0.057(2) 0.040(2) 0.028(2) -0.0034(18) 0.0000(17) -0.012(2)
O5 0.072(3) 0.037(3) 0.052(3) 0.006(2) -0.011(2) -0.017(2)
O6 0.043(2) 0.050(3) 0.048(2) -0.004(2) -0.0028(18) 0.006(2)
O7 0.0347(19) 0.035(2) 0.041(2) -0.0011(18) 0.0052(16) 0.0027(17)
O8 0.057(2) 0.033(3) 0.064(3) -0.003(2) 0.035(2) 0.001(2)
Pb1 0.02382(11) 0.02500(11) 0.02922(11) 0.00006(9) 0.00628(7) 0.00029(8)
S1 0.0442(7) 0.0334(8) 0.0336(7) 0.0010(6) 0.0016(6) -0.0009(7)
S2 0.0354(7) 0.0346(8) 0.0300(7) -0.0012(6) 0.0008(5) -0.0038(6)

loop_
_atom_type_symbol
_atom_type_description
_atom_type_scat_dispersion_real
_atom_type_scat_dispersion_imag
_atom_type_scat_source
C C 0.0033 0.0016 'International Tables Vol C Tables 4.2.6.8 and 6.1.1.4'
H H 0.0000 0.0000 'International Tables Vol C Tables 4.2.6.8 and 6.1.1.4'
F F 0.0171 0.0103 'International Tables Vol C Tables 4.2.6.8 and 6.1.1.4'
N N 0.0061 0.0033 'International Tables Vol C Tables 4.2.6.8 and 6.1.1.4'
O O 0.0106 0.0060 'International Tables Vol C Tables 4.2.6.8 and 6.1.1.4'
Pb Pb -3.3944 10.1111 'International Tables Vol C Tables 4.2.6.8 and 6.1.1.4'
S S 0.1246 0.1234 'International Tables Vol C Tables 4.2.6.8 and 6.1.1.4'

loop_
_geom_angle_atom_site_label_1
_geom_angle_atom_site_label_2
_geom_angle_atom_site_label_3
_geom_angle
_geom_angle_site_symmetry_1
_geom_angle_site_symmetry_3
_geom_angle_publ_flag
F1 C1 F3 108.5(5) . . ?
F1 C1 F2 105.8(5) . . ?
F3 C1 F2 106.9(5) . . ?
F1 C1 S1 112.4(4) . . ?
F3 C1 S1 112.3(4) . . ?
F2 C1 S1 110.6(4) . . ?
F6 C2 F4 108.5(6) . . ?
F6 C2 F5 108.4(6) . . ?
F4 C2 F5 107.9(6) . . ?
F6 C2 S2 111.4(5) . . ?
F4 C2 S2 111.0(4) . . ?
F5 C2 S2 109.6(5) . . ?
O7 C3 C4 124.1(5) . . ?
O7 C3 H3 118.0 . . ?
C4 C3 H3 118.0 . . ?
N1 C4 C5 123.1(5) . . ?
N1 C4 C3 117.7(4) . . ?
C5 C4 C3 119.1(5) . . ?
C4 C5 C6 117.5(5) . . ?
C4 C5 H5 121.3 . . ?
C6 C5 H5 121.3 . . ?
C7 C6 C5 120.7(5) . . ?
C7 C6 H6 119.6 . . ?
C5 C6 H6 119.6 . . ?
C6 C7 C8 118.8(5) . . ?
C6 C7 H7 120.6 . . ?
C8 C7 H7 120.6 . . ?
N1 C8 N2 117.4(4) . . ?
N1 C8 C7 121.0(5) . . ?
N2 C8 C7 121.6(5) . . ?
N2 C9 H9A 109.5 . . ?
N2 C9 H9B 109.5 . . ?
H9A C9 H9B 109.5 . . ?
N2 C9 H9C 109.5 . . ?
H9A C9 H9C 109.5 . . ?
H9B C9 H9C 109.5 . . ?
N3 C10 C11 119.8(5) . . ?
N3 C10 H10 120.1 . . ?
C11 C10 H10 120.1 . . ?
N4 C11 C12 122.0(5) . . ?
N4 C11 C10 116.7(4) . . ?
C12 C11 C10 121.2(5) . . ?
C13 C12 C11 119.8(5) . . ?
C13 C12 H12 120.1 . . ?
C11 C12 H12 120.1 . . ?
C14 C13 C12 118.0(5) . . ?
C14 C13 H13 121.0 . . ?
C12 C13 H13 121.0 . . ?
C15 C14 C13 120.1(5) . . ?
C15 C14 H14 119.9 . . ?
C13 C14 H14 119.9 . . ?
N4 C15 C14 122.2(5) . . ?
N4 C15 C16 116.3(5) . . ?
C14 C15 C16 121.5(5) . . ?
O8 C16 C15 123.5(5) . . ?
O8 C16 H16 118.3 . . ?
C15 C16 H16 118.3 . . ?
C8 N1 C4 118.7(4) . . ?
C8 N1 Pb1 121.4(3) . . ?
C4 N1 Pb1 119.9(3) . . ?
N3 N2 C8 115.9(4) . . ?
N3 N2 C9 119.1(4) . . ?
C8 N2 C9 123.2(4) . . ?
C10 N3 N2 120.0(4) . . ?
C10 N3 Pb1 120.1(3) . . ?
N2 N3 Pb1 119.2(3) . . ?
C11 N4 C15 117.8(4) . . ?
C11 N4 Pb1 118.7(3) . . ?
C15 N4 Pb1 122.8(3) . . ?
S1 O1 Pb1 152.7(3) . . ?
S2 O4 Pb1 142.8(2) . . ?
C3 O7 Pb1 115.3(3) . . ?
O4 Pb1 N1 76.00(12) . . ?
O4 Pb1 N3 78.21(12) . . ?
N1 Pb1 N3 61.11(13) . . ?
O4 Pb1 N4 73.24(12) . . ?
N1 Pb1 N4 119.57(12) . . ?
N3 Pb1 N4 62.44(12) . . ?
O4 Pb1 O1 140.35(14) . . ?
N1 Pb1 O1 116.84(15) . . ?
N3 Pb1 O1 77.13(14) . . ?
N4 Pb1 O1 67.93(13) . . ?
O4 Pb1 O7 79.48(11) . . ?
N1 Pb1 O7 63.01(11) . . ?
N3 Pb1 O7 123.18(11) . . ?
N4 Pb1 O7 150.29(11) . . ?
O1 Pb1 O7 140.17(12) . . ?
O1 S1 O2 117.7(3) . . ?
O1 S1 O3 113.6(3) . . ?
O2 S1 O3 112.5(2) . . ?
O1 S1 C1 102.7(3) . . ?
O2 S1 C1 103.3(3) . . ?
O3 S1 C1 104.9(3) . . ?
O5 S2 O6 116.4(2) . . ?
O5 S2 O4 115.1(2) . . ?
O6 S2 O4 112.9(2) . . ?
O5 S2 C2 105.0(3) . . ?
O6 S2 C2 103.4(3) . . ?
O4 S2 C2 101.7(3) . . ?

loop_
_geom_bond_atom_site_label_1
_geom_bond_atom_site_label_2
_geom_bond_distance
_geom_bond_site_symmetry_2
_geom_bond_publ_flag
C1 F1 1.312(6) . ?
C1 F3 1.312(6) . ?
C1 F2 1.323(7) . ?
C1 S1 1.815(6) . ?
C2 F6 1.306(7) . ?
C2 F4 1.335(7) . ?
C2 F5 1.338(7) . ?
C2 S2 1.821(7) . ?
C3 O7 1.219(5) . ?
C3 C4 1.479(7) . ?
C3 H3 0.9500 . ?
C4 N1 1.349(7) . ?
C4 C5 1.377(7) . ?
C5 C6 1.384(7) . ?
C5 H5 0.9500 . ?
C6 C7 1.363(8) . ?
C6 H6 0.9500 . ?
C7 C8 1.405(7) . ?
C7 H7 0.9500 . ?
C8 N1 1.345(6) . ?
C8 N2 1.395(6) . ?
C9 N2 1.460(6) . ?
C9 H9A 0.9800 . ?
C9 H9B 0.9800 . ?
C9 H9C 0.9800 . ?
C10 N3 1.270(6) . ?
C10 C11 1.462(7) . ?
C10 H10 0.9500 . ?
C11 N4 1.336(6) . ?
C11 C12 1.392(7) . ?
C12 C13 1.378(7) . ?
C12 H12 0.9500 . ?
C13 C14 1.378(8) . ?
C13 H13 0.9500 . ?
C14 C15 1.366(7) . ?
C14 H14 0.9500 . ?
C15 N4 1.364(6) . ?
C15 C16 1.466(7) . ?
C16 O8 1.217(6) . ?
C16 H16 0.9500 . ?
N1 Pb1 2.587(4) . ?
N2 N3 1.370(5) . ?
N3 Pb1 2.590(4) . ?
N4 Pb1 2.611(4) . ?
O1 S1 1.426(4) . ?
O1 Pb1 2.672(4) . ?
O2 S1 1.436(4) . ?
O3 S1 1.437(4) . ?
O4 S2 1.459(4) . ?
O4 Pb1 2.502(3) . ?
O5 S2 1.427(4) . ?
O6 S2 1.428(4) . ?
O7 Pb1 2.754(4) . ?
